data_1539146
loop_
_publ_author_name
'Sadikov, G.G.'
'Krasovskaya, T.I.'
'Polyakov, Yu.A.'
'Nikolaev, V.P.'

_publ_section_title
;
 Struktur- und Spektralanalyse von Kaliumdimolybdatouranylat
;
_journal_name_full 'Izvestiya Akademii Nauk SSSR, Neorganicheskie Materialy'
_journal_page_first 109
_journal_page_last 115
_journal_volume 24
_journal_year 1988
_chemical_formula_sum 'K2 Mo2 O10 U'
_chemical_name_systematic 'K2 (U O2) (Mo O4)2'
_space_group_IT_number 14
_symmetry_space_group_name_Hall '-P 2ybc'
_symmetry_space_group_name_H-M 'P 1 21/c 1'
_cell_angle_alpha 90
_cell_angle_beta 95.08
_cell_angle_gamma 90
_cell_formula_units_Z 8
_cell_length_a 12.269
_cell_length_b 13.468
_cell_length_c 12.857
_cell_volume 2116.132
_citation_journal_id_ASTM IVNMAW
_cod_data_source_file Sadikov_IVNMAW_1988_1027.cif
_cod_data_source_block K2Mo2O10U1
_cod_original_formula_sum 'K2 Mo2 O10 U1'
_cod_database_code 1539146

loop_
_symmetry_equiv_pos_as_xyz
x,y,z
-x,y+1/2,-z+1/2
-x,-y,-z
x,-y-1/2,z-1/2

loop_
_atom_site_label
_atom_site_type_symbol
_atom_site_fract_x
_atom_site_fract_y
_atom_site_fract_z
_atom_site_occupancy
_atom_site_U_iso_or_equiv
K4 K+1 0.4616 0.1564 0.2116 1 0.0
O13 O-2 0.033 0.1627 0.081 1 0.0
O20 O-2 0.679 0.4166 -0.174 1 0.0
Mo1 Mo+6 0.5562 0.1232 -0.0763 1 0.0
K1 K+1 0.9635 0.6783 0.1904 1 0.0
U2 U+6 0.33139 0.32025 -0.01239 1 0.0
O17 O-2 0.685 0.5045 0.03 1 0.0
O19 O-2 0.701 0.2965 0.013 1 0.0
K3 K+1 0.7581 0.3745 0.214 1 0.0
O11 O-2 0.106 0.3471 0.219 1 0.0
O4 O-2 0.297 0.2993 -0.149 1 0.0
O8 O-2 0.49 0.0153 -0.121 1 0.0
O15 O-2 0.884 0.0075 0.0281 1 0.0
O14 O-2 0.25 0.165 0.017 1 0.0
O5 O-2 0.685 0.0913 -0.007 1 0.0
U1 U+6 0.84636 0.18177 0.03224 1 0.0
O7 O-2 0.579 0.192 -0.185 1 0.0
K2 K+1 0.7287 0.9544 0.1802 1 0.0
O6 O-2 0.467 0.1933 0 1 0.0
O9 O-2 0.92 0.3376 0.072 1 0.0
O1 O-2 0.825 0.1689 0.168 1 0.0
Mo2 Mo+6 0.0554 0.3885 0.1003 1 0.0
O3 O-2 0.364 0.3394 0.123 1 0.0
O2 O-2 0.873 0.1949 -0.1 1 0.0
O12 O-2 0.047 0.5158 0.11 1 0.0
O10 O-2 0.1482 0.3531 0.004 1 0.0
Mo3 Mo+6 0.1504 0.08708 0.0648 1 0.0
O18 O-2 0.498 0.39 -0.061 1 0.0
O16 O-2 0.2 0.0413 0.183 1 0.0
Mo4 Mo+6 0.6419 0.40231 -0.0513 1 0.0
